data_7010313
loop_
_publ_author_name
'Fleischer, Holger'
'Bayram, Hatice'
'Elzner, Stephan'
'Mitzel, Norbert W.'

_publ_section_title
;
 Experimental and theoretical studies of the molecular and crystal
 structures of trialkoxy- and chlorodialkoxy-stibanes&#x200A;&#x2020;
;
_journal_issue 4
_journal_name_full 'Journal of the Chemical Society, Dalton Transactions'
_journal_page_first 373
_journal_paper_doi 10.1039/b007926j
_journal_year 2001
_chemical_formula_sum 'C6 H14 Cl O2 Sb'
_chemical_formula_weight 275.37
_chemical_name_systematic
; 
 Chloro-bis(isopropoxy)stibane-Dimer
;
_space_group_IT_number 15
_symmetry_cell_setting monoclinic
_symmetry_space_group_name_Hall '-C 2yc'
_symmetry_space_group_name_H-M 'C 1 2/c 1'
_atom_sites_solution_hydrogens geom
_atom_sites_solution_primary direct
_atom_sites_solution_secondary difmap
_audit_creation_method SHELXL-97
_cell_angle_alpha 90.00
_cell_angle_beta 93.080(10)
_cell_angle_gamma 90.00
_cell_formula_units_Z 8
_cell_length_a 17.035(2)
_cell_length_b 14.884(2)
_cell_length_c 8.065(1)
_cell_measurement_reflns_used 80
_cell_measurement_temperature 143(2)
_cell_measurement_theta_max 27
_cell_measurement_theta_min 25
_cell_volume 2041.9(4)
_computing_cell_refinement CAD4-Software
_computing_data_collection CAD4-Software
_computing_data_reduction CADSHEL
_computing_molecular_graphics 'SHELXTL 5.01'
_computing_publication_material 'SHELXTL 5.01'
_computing_structure_refinement 'SHELXL-97 (Sheldrick, 1997)'
_computing_structure_solution 'SHELXS-97 (Sheldrick, 1990)'
_diffrn_ambient_temperature 143(2)
_diffrn_measured_fraction_theta_full 0.998
_diffrn_measured_fraction_theta_max 0.998
_diffrn_measurement_device_type 'Nonius Turbo CAD4'
_diffrn_measurement_method omega-scan
_diffrn_radiation_monochromator graphite
_diffrn_radiation_source 'fine-focus sealed tube'
_diffrn_radiation_type MoK\a
_diffrn_radiation_wavelength 0.71073
_diffrn_reflns_av_R_equivalents 0.0080
_diffrn_reflns_av_sigmaI/netI 0.0117
_diffrn_reflns_limit_h_max 1
_diffrn_reflns_limit_h_min -21
_diffrn_reflns_limit_k_max 18
_diffrn_reflns_limit_k_min 0
_diffrn_reflns_limit_l_max 10
_diffrn_reflns_limit_l_min -10
_diffrn_reflns_number 2394
_diffrn_reflns_theta_full 26.94
_diffrn_reflns_theta_max 26.94
_diffrn_reflns_theta_min 2.39
_diffrn_standards_decay_% 0
_diffrn_standards_interval_time 60
_diffrn_standards_number 3
_exptl_absorpt_coefficient_mu 2.915
_exptl_absorpt_correction_T_max 0.9992
_exptl_absorpt_correction_T_min 0.7206
_exptl_absorpt_correction_type psi-scan
_exptl_crystal_colour Colourless
_exptl_crystal_density_diffrn 1.792
_exptl_crystal_density_method 'not measured'
_exptl_crystal_description Block
_exptl_crystal_F_000 1072
_exptl_crystal_size_max 0.30
_exptl_crystal_size_mid 0.30
_exptl_crystal_size_min 0.30
_refine_diff_density_max 0.988
_refine_diff_density_min -0.807
_refine_diff_density_rms 0.081
_refine_ls_extinction_method none
_refine_ls_goodness_of_fit_ref 1.029
_refine_ls_hydrogen_treatment mixed
_refine_ls_matrix_type full
_refine_ls_number_parameters 91
_refine_ls_number_reflns 2220
_refine_ls_number_restraints 0
_refine_ls_restrained_S_all 1.029
_refine_ls_R_factor_all 0.0256
_refine_ls_R_factor_gt 0.0208
_refine_ls_shift/su_max 0.001
_refine_ls_shift/su_mean 0.000
_refine_ls_structure_factor_coef Fsqd
_refine_ls_weighting_details 'calc w=1/[\s^2^(Fo^2^)+(0.0235P)^2^+7.5652P] where P=(Fo^2^+2Fc^2^)/3'
_refine_ls_weighting_scheme calc
_refine_ls_wR_factor_gt 0.0506
_refine_ls_wR_factor_ref 0.0529
_reflns_number_gt 1944
_reflns_number_total 2220
_reflns_threshold_expression >2sigma(I)
_cod_data_source_file b007926j.txt
_cod_data_source_block flei2
_cod_depositor_comments
;
The following automatic conversions were performed:
'_symmetry_cell_setting' value 'Monoclinic' changed to 'monoclinic'
according to '/home/saulius/struct/CIF-dictionaries/cif_core.dic'
dictionary named 'cif_core.dic' version 2.4.1 from 2010-06-29.

Automatic conversion script
Id: cif_fix_enum 1527 2010-12-29 10:47:43Z saulius 

The following automatic conversions were performed:

'_exptl_absorpt_correction_type' tag value 'Psi-scans' was replaced
with 'psi-scan' value.

Automatic conversion script
Id: cif_fix_values 1646 2011-03-28 12:23:43Z adriana 
;
_cod_original_sg_symbol_H-M C2/c
_cod_database_code 7010313

loop_
_symmetry_equiv_pos_as_xyz
'x, y, z'
'-x, y, -z+1/2'
'x+1/2, y+1/2, z'
'-x+1/2, y+1/2, -z+1/2'
'-x, -y, -z'
'x, -y, z-1/2'
'-x+1/2, -y+1/2, -z'
'x+1/2, -y+1/2, z-1/2'

loop_
_atom_site_label
_atom_site_type_symbol
_atom_site_fract_x
_atom_site_fract_y
_atom_site_fract_z
_atom_site_U_iso_or_equiv
_atom_site_adp_type
_atom_site_occupancy
_atom_site_symmetry_multiplicity
_atom_site_calc_flag
_atom_site_refinement_flags
_atom_site_disorder_assembly
_atom_site_disorder_group
Sb1 Sb 0.253891(9) 0.251699(11) 0.222206(19) 0.01959(7) Uani 1 1 d . . .
Cl1 Cl 0.35170(4) 0.30982(5) 0.43749(8) 0.03101(15) Uani 1 1 d . . .
O1 O 0.31615(10) 0.29037(13) 0.0312(2) 0.0219(4) Uani 1 1 d . . .
O2 O 0.30256(13) 0.13433(13) 0.2191(2) 0.0306(4) Uani 1 1 d . . .
C2 C 0.31745(18) 0.07829(19) 0.3619(3) 0.0303(6) Uani 1 1 d . . .
H2A H 0.3095 0.1140 0.4646 0.036 Uiso 1 1 calc R . .
C1 C 0.40212(15) 0.3003(2) 0.0368(4) 0.0328(6) Uani 1 1 d . . .
H1A H 0.4229 0.2996 0.1552 0.039 Uiso 1 1 calc R . .
C22 C 0.2610(3) 0.0014(2) 0.3534(5) 0.0554(11) Uani 1 1 d . . .
H22A H 0.2071 0.0244 0.3541 0.083 Uiso 1 1 calc R . .
H22B H 0.2714 -0.0379 0.4496 0.083 Uiso 1 1 calc R . .
H22C H 0.2675 -0.0327 0.2511 0.083 Uiso 1 1 calc R . .
C12 C 0.4382(2) 0.2255(4) -0.0541(8) 0.0875(19) Uani 1 1 d . . .
H12A H 0.4281 0.1685 0.0020 0.131 Uiso 1 1 calc R . .
H12B H 0.4950 0.2351 -0.0562 0.131 Uiso 1 1 calc R . .
H12C H 0.4152 0.2233 -0.1681 0.131 Uiso 1 1 calc R . .
C11 C 0.4204(3) 0.3876(3) -0.0381(12) 0.149(4) Uani 1 1 d . . .
H11A H 0.3956 0.4359 0.0230 0.224 Uiso 1 1 calc R . .
H11B H 0.4003 0.3885 -0.1543 0.224 Uiso 1 1 calc R . .
H11C H 0.4775 0.3965 -0.0329 0.224 Uiso 1 1 calc R . .
C21 C 0.4022(3) 0.0486(4) 0.3611(6) 0.0699(13) Uani 1 1 d . . .
H21A H 0.4366 0.1015 0.3666 0.105 Uiso 1 1 calc R . .
H21B H 0.4105 0.0151 0.2590 0.105 Uiso 1 1 calc R . .
H21C H 0.4146 0.0100 0.4574 0.105 Uiso 1 1 calc R . .

loop_
_atom_site_aniso_label
_atom_site_aniso_U_11
_atom_site_aniso_U_22
_atom_site_aniso_U_33
_atom_site_aniso_U_23
_atom_site_aniso_U_13
_atom_site_aniso_U_12
Sb1 0.02277(10) 0.02220(10) 0.01395(10) 0.00063(6) 0.00244(6) -0.00205(6)
Cl1 0.0309(3) 0.0403(4) 0.0214(3) -0.0039(3) -0.0026(2) -0.0063(3)
O1 0.0202(9) 0.0280(9) 0.0177(8) 0.0037(7) 0.0021(7) -0.0046(7)
O2 0.0514(12) 0.0219(9) 0.0187(9) 0.0009(8) 0.0033(8) 0.0035(9)
C2 0.0458(17) 0.0261(14) 0.0190(12) 0.0037(10) 0.0026(11) 0.0047(12)
C1 0.0184(12) 0.0510(19) 0.0290(14) 0.0007(13) 0.0023(10) -0.0106(12)
C22 0.096(3) 0.0355(19) 0.0352(17) 0.0050(15) 0.0080(19) -0.0197(18)
C12 0.0254(19) 0.097(4) 0.141(6) -0.042(4) 0.013(2) 0.006(2)
C11 0.042(3) 0.052(3) 0.359(12) 0.054(5) 0.066(5) -0.008(2)
C21 0.061(3) 0.095(4) 0.054(2) 0.018(2) 0.004(2) 0.035(3)

loop_
_atom_type_symbol
_atom_type_description
_atom_type_scat_dispersion_real
_atom_type_scat_dispersion_imag
_atom_type_scat_source
C C 0.0033 0.0016 'International Tables Vol C Tables 4.2.6.8 and 6.1.1.4'
H H 0.0000 0.0000 'International Tables Vol C Tables 4.2.6.8 and 6.1.1.4'
O O 0.0106 0.0060 'International Tables Vol C Tables 4.2.6.8 and 6.1.1.4'
Sb Sb -0.5866 1.5461 'International Tables Vol C Tables 4.2.6.8 and 6.1.1.4'
Cl Cl 0.1484 0.1585 'International Tables Vol C Tables 4.2.6.8 and 6.1.1.4'

loop_
_geom_angle_atom_site_label_1
_geom_angle_atom_site_label_2
_geom_angle_atom_site_label_3
_geom_angle
_geom_angle_site_symmetry_1
_geom_angle_site_symmetry_3
_geom_angle_publ_flag
O2 Sb1 O1 90.25(8) . . ?
O2 Sb1 O1 86.96(7) . 7 ?
O1 Sb1 O1 71.25(7) . 7 ?
O2 Sb1 Cl1 92.96(6) . . ?
O1 Sb1 Cl1 94.25(5) . . ?
O1 Sb1 Cl1 165.50(4) 7 . ?
C1 O1 Sb1 125.00(15) . . ?
C1 O1 Sb1 120.18(15) . 7 ?
Sb1 O1 Sb1 108.75(7) . 7 ?
C2 O2 Sb1 124.92(17) . . ?
O2 C2 C22 108.9(3) . . ?
O2 C2 C21 107.2(3) . . ?
C22 C2 C21 112.9(3) . . ?
O2 C2 H2A 109.3 . . ?
C22 C2 H2A 109.3 . . ?
C21 C2 H2A 109.3 . . ?
O1 C1 C11 108.0(3) . . ?
O1 C1 C12 110.3(3) . . ?
C11 C1 C12 110.9(4) . . ?
O1 C1 H1A 109.2 . . ?
C11 C1 H1A 109.2 . . ?
C12 C1 H1A 109.2 . . ?
C2 C22 H22A 109.5 . . ?
C2 C22 H22B 109.5 . . ?
H22A C22 H22B 109.5 . . ?
C2 C22 H22C 109.5 . . ?
H22A C22 H22C 109.5 . . ?
H22B C22 H22C 109.5 . . ?
C1 C12 H12A 109.5 . . ?
C1 C12 H12B 109.5 . . ?
H12A C12 H12B 109.5 . . ?
C1 C12 H12C 109.5 . . ?
H12A C12 H12C 109.5 . . ?
H12B C12 H12C 109.5 . . ?
C1 C11 H11A 109.5 . . ?
C1 C11 H11B 109.5 . . ?
H11A C11 H11B 109.5 . . ?
C1 C11 H11C 109.5 . . ?
H11A C11 H11C 109.5 . . ?
H11B C11 H11C 109.5 . . ?
C2 C21 H21A 109.5 . . ?
C2 C21 H21B 109.5 . . ?
H21A C21 H21B 109.5 . . ?
C2 C21 H21C 109.5 . . ?
H21A C21 H21C 109.5 . . ?
H21B C21 H21C 109.5 . . ?

loop_
_geom_bond_atom_site_label_1
_geom_bond_atom_site_label_2
_geom_bond_distance
_geom_bond_site_symmetry_2
_geom_bond_publ_flag
Sb1 O2 1.9345(19) . ?
Sb1 O1 2.0011(17) . ?
Sb1 O1 2.3940(18) 7 ?
Sb1 Cl1 2.4956(7) . ?
O1 C1 1.470(3) . ?
O1 Sb1 2.3940(18) 7 ?
O2 C2 1.434(3) . ?
C2 C22 1.494(5) . ?
C2 C21 1.511(5) . ?
C2 H2A 1.0000 . ?
C1 C11 1.473(6) . ?
C1 C12 1.485(6) . ?
C1 H1A 1.0000 . ?
C22 H22A 0.9800 . ?
C22 H22B 0.9800 . ?
C22 H22C 0.9800 . ?
C12 H12A 0.9800 . ?
C12 H12B 0.9800 . ?
C12 H12C 0.9800 . ?
C11 H11A 0.9800 . ?
C11 H11B 0.9800 . ?
C11 H11C 0.9800 . ?
C21 H21A 0.9800 . ?
C21 H21B 0.9800 . ?
C21 H21C 0.9800 . ?

loop_
_geom_torsion_atom_site_label_1
_geom_torsion_atom_site_label_2
_geom_torsion_atom_site_label_3
_geom_torsion_atom_site_label_4
_geom_torsion
_geom_torsion_site_symmetry_1
_geom_torsion_site_symmetry_2
_geom_torsion_site_symmetry_3
_geom_torsion_site_symmetry_4
_geom_torsion_publ_flag
O2 Sb1 O1 C1 -65.6(2) . . . . ?
O1 Sb1 O1 C1 -152.3(2) 7 . . . ?
Cl1 Sb1 O1 C1 27.3(2) . . . . ?
O2 Sb1 O1 Sb1 86.70(9) . . . 7 ?
O1 Sb1 O1 Sb1 0.0 7 . . 7 ?
Cl1 Sb1 O1 Sb1 179.68(6) . . . 7 ?
O1 Sb1 O2 C2 149.3(2) . . . . ?
O1 Sb1 O2 C2 -139.5(2) 7 . . . ?
Cl1 Sb1 O2 C2 55.0(2) . . . . ?
Sb1 O2 C2 C22 107.4(3) . . . . ?
Sb1 O2 C2 C21 -130.2(3) . . . . ?
Sb1 O1 C1 C11 -132.4(4) . . . . ?
Sb1 O1 C1 C11 78.2(4) 7 . . . ?
Sb1 O1 C1 C12 106.3(4) . . . . ?
Sb1 O1 C1 C12 -43.1(4) 7 . . . ?
